data_2216577
loop_
_publ_author_name
'Hai-tang Du'
'Hai-jun Du'
'Ming Lu'
'Li-li Sun'

_publ_section_title
;
 Bis(4-nitrophenyl) succinate
;
_journal_coeditor_code HK2394
_journal_issue 12
_journal_name_full 'Acta Crystallographica Section E'
_journal_page_first o4926
_journal_page_last o4926
_journal_paper_doi 10.1107/S1600536807062058
_journal_volume 63
_journal_year 2007
_chemical_formula_iupac 'C16 H12 N2 O8'
_chemical_formula_moiety 'C16 H12 N2 O8'
_chemical_formula_sum 'C16 H12 N2 O8'
_chemical_formula_weight 360.28
_chemical_melting_point 445
_chemical_name_systematic
;
Bis(4-nitrophenyl) succinate
;
_space_group_IT_number 15
_symmetry_cell_setting monoclinic
_symmetry_space_group_name_Hall '-C 2yc'
_symmetry_space_group_name_H-M 'C 1 2/c 1'
_atom_sites_solution_hydrogens geom
_atom_sites_solution_primary direct
_atom_sites_solution_secondary difmap
_audit_creation_method SHELXL-97
_cell_angle_alpha 90.00
_cell_angle_beta 116.609(15)
_cell_angle_gamma 90.00
_cell_formula_units_Z 4
_cell_length_a 13.539(13)
_cell_length_b 9.049(9)
_cell_length_c 14.662(14)
_cell_measurement_reflns_used 851
_cell_measurement_temperature 294(2)
_cell_measurement_theta_max 26.33
_cell_measurement_theta_min 3.11
_cell_volume 1606(3)
_computing_cell_refinement 'SAINT (Bruker, 1997)'
_computing_data_collection 'SMART (Bruker, 1997)'
_computing_data_reduction 'SAINT (Bruker, 1997)'
_computing_molecular_graphics 'SHELXTL (Bruker, 1997)'
_computing_publication_material 'SHELXTL (Bruker, 1997)'
_computing_structure_refinement 'SHELXL97 (Sheldrick, 1997)'
_computing_structure_solution 'SHELXS97 (Sheldrick, 1997)'
_diffrn_ambient_temperature 294(2)
_diffrn_measured_fraction_theta_full 0.998
_diffrn_measured_fraction_theta_max 0.998
_diffrn_measurement_device_type 'Bruker SMART 1K CCD area-detector diffractometer'
_diffrn_measurement_method '\f and \w scans'
_diffrn_radiation_monochromator graphite
_diffrn_radiation_source 'fine-focus sealed tube'
_diffrn_radiation_type MoK\a
_diffrn_radiation_wavelength 0.71073
_diffrn_reflns_av_R_equivalents 0.0567
_diffrn_reflns_av_sigmaI/netI 0.0710
_diffrn_reflns_limit_h_max 14
_diffrn_reflns_limit_h_min -16
_diffrn_reflns_limit_k_max 10
_diffrn_reflns_limit_k_min -6
_diffrn_reflns_limit_l_max 17
_diffrn_reflns_limit_l_min -17
_diffrn_reflns_number 3797
_diffrn_reflns_theta_full 25.02
_diffrn_reflns_theta_max 25.02
_diffrn_reflns_theta_min 2.81
_exptl_absorpt_coefficient_mu 0.122
_exptl_absorpt_correction_T_max 0.9831
_exptl_absorpt_correction_T_min 0.9760
_exptl_absorpt_correction_type multi-scan
_exptl_absorpt_process_details '(SADABS; Sheldrick, 1996)'
_exptl_crystal_colour colorless
_exptl_crystal_density_diffrn 1.490
_exptl_crystal_density_method 'not measured'
_exptl_crystal_description prism
_exptl_crystal_F_000 744
_exptl_crystal_size_max 0.20
_exptl_crystal_size_mid 0.18
_exptl_crystal_size_min 0.14
_refine_diff_density_max 0.198
_refine_diff_density_min -0.258
_refine_ls_extinction_method none
_refine_ls_goodness_of_fit_ref 1.007
_refine_ls_hydrogen_treatment constr
_refine_ls_matrix_type full
_refine_ls_number_parameters 118
_refine_ls_number_reflns 1415
_refine_ls_number_restraints 0
_refine_ls_restrained_S_all 1.007
_refine_ls_R_factor_all 0.1296
_refine_ls_R_factor_gt 0.0621
_refine_ls_shift/su_max 0.001
_refine_ls_shift/su_mean 0.000
_refine_ls_structure_factor_coef Fsqd
_refine_ls_weighting_details 'calc w=1/[\s^2^(Fo^2^)+(0.0987P)^2^+0.2910P] where P=(Fo^2^+2Fc^2^)/3'
_refine_ls_weighting_scheme calc
_refine_ls_wR_factor_gt 0.1524
_refine_ls_wR_factor_ref 0.1962
_reflns_number_gt 698
_reflns_number_total 1415
_reflns_threshold_expression I>2\s(I)
_cod_data_source_file hk2394.cif
_cod_data_source_block I
_cod_original_sg_symbol_H-M 'C 2/c'
_cod_database_code 2216577
_cod_database_fobs_code 2216577

loop_
_symmetry_equiv_pos_as_xyz
'x, y, z'
'-x, y, -z+1/2'
'x+1/2, y+1/2, z'
'-x+1/2, y+1/2, -z+1/2'
'-x, -y, -z'
'x, -y, z-1/2'
'-x+1/2, -y+1/2, -z'
'x+1/2, -y+1/2, z-1/2'

loop_
_atom_site_type_symbol
_atom_site_label
_atom_site_fract_x
_atom_site_fract_y
_atom_site_fract_z
_atom_site_U_iso_or_equiv
_atom_site_adp_type
_atom_site_calc_flag
_atom_site_refinement_flags
_atom_site_occupancy
O O1 -0.0763(4) -0.1228(5) 0.3236(4) 0.1213(16) Uani d . 1
O O2 -0.1973(3) -0.0053(4) 0.1964(3) 0.1081(14) Uani d . 1
O O3 0.0744(2) 0.5257(3) 0.4503(2) 0.0595(9) Uani d . 1
O O4 0.2214(2) 0.4987(3) 0.4210(2) 0.0615(9) Uani d . 1
N N1 -0.1159(4) -0.0091(5) 0.2796(4) 0.0771(12) Uani d . 1
C C1 0.0807(3) 0.2616(4) 0.4553(3) 0.0543(11) Uani d . 1
H H1 0.1474 0.2637 0.5144 0.065 Uiso calc R 1
C C2 0.0313(3) 0.1298(4) 0.4138(3) 0.0530(11) Uani d . 1
H H2 0.0635 0.0408 0.4444 0.064 Uiso calc R 1
C C3 -0.0665(3) 0.1317(4) 0.3262(3) 0.0505(10) Uani d . 1
C C4 -0.1169(3) 0.2599(5) 0.2803(3) 0.0553(11) Uani d . 1
H H4 -0.1838 0.2582 0.2215 0.066 Uiso calc R 1
C C5 -0.0677(3) 0.3909(5) 0.3219(3) 0.0523(11) Uani d . 1
H H5 -0.1003 0.4800 0.2919 0.063 Uiso calc R 1
C C6 0.0305(3) 0.3890(4) 0.4087(3) 0.0458(10) Uani d . 1
C C7 0.1701(3) 0.5718(4) 0.4517(3) 0.0426(9) Uani d . 1
C C8 0.1953(3) 0.7226(4) 0.4931(3) 0.0526(11) Uani d . 1
H H8A 0.1934 0.7249 0.5585 0.063 Uiso calc R 1
H H8B 0.1383 0.7889 0.4474 0.063 Uiso calc R 1

loop_
_atom_site_aniso_label
_atom_site_aniso_U_11
_atom_site_aniso_U_22
_atom_site_aniso_U_33
_atom_site_aniso_U_12
_atom_site_aniso_U_13
_atom_site_aniso_U_23
O1 0.116(4) 0.071(3) 0.144(4) -0.024(2) 0.030(3) -0.024(3)
O2 0.072(3) 0.140(4) 0.092(3) -0.050(2) 0.019(2) -0.041(2)
O3 0.0515(18) 0.0563(18) 0.078(2) -0.0078(14) 0.0353(16) -0.0143(14)
O4 0.0440(17) 0.0658(19) 0.072(2) -0.0064(14) 0.0239(16) -0.0237(14)
N1 0.054(3) 0.091(4) 0.084(3) -0.028(3) 0.029(3) -0.025(3)
C1 0.039(2) 0.062(3) 0.047(3) 0.002(2) 0.006(2) -0.004(2)
C2 0.043(2) 0.056(3) 0.055(3) 0.000(2) 0.017(2) 0.000(2)
C3 0.035(2) 0.065(3) 0.054(3) -0.014(2) 0.022(2) -0.013(2)
C4 0.029(2) 0.082(3) 0.046(2) -0.003(2) 0.0089(19) -0.001(2)
C5 0.040(2) 0.064(3) 0.052(3) 0.006(2) 0.020(2) 0.009(2)
C6 0.036(2) 0.051(2) 0.052(2) -0.0056(19) 0.022(2) -0.0077(19)
C7 0.031(2) 0.054(2) 0.033(2) 0.0016(18) 0.0053(17) 0.0022(17)
C8 0.047(2) 0.043(2) 0.065(3) -0.0007(18) 0.023(2) -0.0063(19)

loop_
_atom_type_symbol
_atom_type_description
_atom_type_scat_dispersion_real
_atom_type_scat_dispersion_imag
_atom_type_scat_source
C C 0.0033 0.0016 'International Tables Vol C Tables 4.2.6.8 and 6.1.1.4'
H H 0.0000 0.0000 'International Tables Vol C Tables 4.2.6.8 and 6.1.1.4'
N N 0.0061 0.0033 'International Tables Vol C Tables 4.2.6.8 and 6.1.1.4'
O O 0.0106 0.0060 'International Tables Vol C Tables 4.2.6.8 and 6.1.1.4'

loop_
_geom_angle_atom_site_label_1
_geom_angle_atom_site_label_2
_geom_angle_atom_site_label_3
_geom_angle_site_symmetry_1
_geom_angle_site_symmetry_3
_geom_angle
C7 O3 C6 . . 120.1(3)
O1 N1 O2 . . 122.9(5)
O1 N1 C3 . . 119.6(5)
O2 N1 C3 . . 117.5(5)
C6 C1 C2 . . 118.7(4)
C6 C1 H1 . . 120.6
C2 C1 H1 . . 120.6
C1 C2 C3 . . 118.7(4)
C1 C2 H2 . . 120.6
C3 C2 H2 . . 120.6
C4 C3 C2 . . 122.2(4)
C4 C3 N1 . . 119.3(4)
C2 C3 N1 . . 118.4(4)
C3 C4 C5 . . 118.9(4)
C3 C4 H4 . . 120.5
C5 C4 H4 . . 120.5
C4 C5 C6 . . 118.8(4)
C4 C5 H5 . . 120.6
C6 C5 H5 . . 120.6
C1 C6 C5 . . 122.5(4)
C1 C6 O3 . . 121.1(4)
C5 C6 O3 . . 116.3(4)
O4 C7 O3 . . 122.9(3)
O4 C7 C8 . . 127.4(3)
O3 C7 C8 . . 109.7(3)
C7 C8 C8 . 7_566 113.5(4)
C7 C8 H8A . . 108.9
C8 C8 H8A 7_566 . 108.9
C7 C8 H8B . . 108.9
C8 C8 H8B 7_566 . 108.9
H8A C8 H8B . . 107.7

loop_
_geom_bond_atom_site_label_1
_geom_bond_atom_site_label_2
_geom_bond_site_symmetry_2
_geom_bond_distance
O1 N1 . 1.206(5)
O2 N1 . 1.224(5)
O3 C7 . 1.352(4)
O3 C6 . 1.389(4)
O4 C7 . 1.186(4)
N1 C3 . 1.458(5)
C1 C6 . 1.357(5)
C1 C2 . 1.369(5)
C1 H1 . 0.9300
C2 C3 . 1.371(6)
C2 H2 . 0.9300
C3 C4 . 1.362(5)
C4 C5 . 1.362(5)
C4 H4 . 0.9300
C5 C6 . 1.368(5)
C5 H5 . 0.9300
C7 C8 . 1.470(5)
C8 C8 7_566 1.488(7)
C8 H8A . 0.9700
C8 H8B . 0.9700

loop_
_geom_torsion_atom_site_label_1
_geom_torsion_atom_site_label_2
_geom_torsion_atom_site_label_3
_geom_torsion_atom_site_label_4
_geom_torsion_site_symmetry_4
_geom_torsion
C6 C1 C2 C3 . 0.6(5)
C1 C2 C3 C4 . -1.2(6)
C1 C2 C3 N1 . 177.1(3)
O1 N1 C3 C4 . -174.5(4)
O2 N1 C3 C4 . 5.2(6)
O1 N1 C3 C2 . 7.1(6)
O2 N1 C3 C2 . -173.1(4)
C2 C3 C4 C5 . 1.0(5)
N1 C3 C4 C5 . -177.2(3)
C3 C4 C5 C6 . -0.3(5)
C2 C1 C6 C5 . 0.1(5)
C2 C1 C6 O3 . 177.0(3)
C4 C5 C6 C1 . -0.2(5)
C4 C5 C6 O3 . -177.3(3)
C7 O3 C6 C1 . 69.0(4)
C7 O3 C6 C5 . -113.9(4)
C6 O3 C7 O4 . -1.9(5)
C6 O3 C7 C8 . 176.4(3)
O4 C7 C8 C8 7_566 -7.3(7)
O3 C7 C8 C8 7_566 174.5(4)
